data_7049169
loop_
_publ_author_name
'Niermeier, Philipp'
'Wickemeyer, Lucas'
'Neumann, Beate'
'Stammler, Hans-Georg'
'Goett-Zink, Lukas'
'Kottke, Tilman'
'Mitzel, Norbert W.'

_publ_section_title
;
 Aurophilicity in action: stepwise formation of dinuclear Au(i)
 macrocycles with rigid 1,8-dialkynylanthracenes.
;
_journal_issue 13
_journal_name_full 'Dalton transactions (Cambridge, England : 2003)'
_journal_page_first 4109
_journal_page_last 4113
_journal_paper_doi 10.1039/c8dt04783a
_journal_volume 48
_journal_year 2019
_chemical_formula_moiety 'C78 H58 Au4 P2, C7 H8'
_chemical_formula_sum 'C85 H66 Au4 P2'
_chemical_formula_weight 1937.18
_space_group_crystal_system monoclinic
_space_group_IT_number 14
_space_group_name_Hall '-P 2ybc'
_space_group_name_H-M_alt 'P 1 21/c 1'
_symmetry_space_group_name_Hall '-P 2ybc'
_symmetry_space_group_name_H-M 'P 1 21/c 1'
_atom_sites_solution_hydrogens geom
_atom_sites_solution_primary direct
_audit_creation_date 2016-04-19
_audit_creation_method
;
Olex2 1.2-ac21
(compiled 2015.09.16 svn.r134, GUI svn.r4998)
;
_audit_update_record
;
2018-11-13 deposited with the CCDC.    2019-02-19 downloaded from the CCDC.
;
_cell_angle_alpha 90
_cell_angle_beta 111.149(2)
_cell_angle_gamma 90
_cell_formula_units_Z 2
_cell_length_a 14.2534(3)
_cell_length_b 13.3100(2)
_cell_length_c 18.9631(4)
_cell_measurement_reflns_used 26595
_cell_measurement_temperature 100.01(10)
_cell_measurement_theta_max 30.0460
_cell_measurement_theta_min 2.7120
_cell_volume 3355.23(12)
_computing_cell_refinement 'CrysAlisPro 1.171.38.41 (Rigaku OD, 2015)'
_computing_data_collection 'CrysAlisPro 1.171.38.41 (Rigaku OD, 2015)'
_computing_data_reduction 'CrysAlisPro 1.171.38.41 (Rigaku OD, 2015)'
_computing_molecular_graphics 'Olex2 (Dolomanov et al., 2009)'
_computing_publication_material 'Olex2 (Dolomanov et al., 2009)'
_computing_structure_refinement
;
SHELXL, G.M. Sheldrick, Acta Cryst.
(2008). A64, 112-122
;
_computing_structure_solution 'ShelXT (Sheldrick, 2015)'
_diffrn_ambient_environment N~2~
_diffrn_ambient_temperature 100.01(10)
_diffrn_detector 'CCD plate'
_diffrn_detector_area_resol_mean 5.3114
_diffrn_detector_type Atlas
_diffrn_measured_fraction_theta_full 0.9877
_diffrn_measured_fraction_theta_max 0.9668
_diffrn_measurement_details
;
List of Runs (angles in degrees, time in seconds):

  # Type    Start    End  Width  t~exp~   \w     \q     \k     \f   Frames
#--------------------------------------------------------------------------
  1  \w    -72.00 -24.00   1.00  128.00    --  -17.08 126.00-137.57   48
  2  \w    -75.00 -27.00   1.00  128.00    --  -17.08 131.00 -27.90   48
  3  \w    -50.00  60.00   1.00  128.00    --  -17.08  19.00-120.00  110
  4  \w    -91.00 -39.00   1.00  128.00    --  -17.08 154.00 114.28   52
  5  \w      9.00  86.00   1.00  128.00    --   17.39  57.00   0.00   77
  6  \w    -50.00  38.00   1.00  128.00    --   17.39 -37.00 -30.00   88
  7  \w     62.00  89.00   1.00  128.00    --   17.39  37.00 150.00   27
  8  \w     42.00  90.00   1.00  128.00    --   17.39 178.00   0.00   48
  9  \w    -50.00  43.00   1.00  128.00    --   17.39 -57.00  90.00   93
 10  \w     -8.00  86.00   1.00  128.00    --   17.39  57.00 120.00   94
 11  \w    -12.00  89.00   1.00  128.00    --   17.39  77.00-120.00  101
;
_diffrn_measurement_device 'four-circle diffractometer'
_diffrn_measurement_device_type 'SuperNova, Dual, Cu at zero, Atlas'
_diffrn_measurement_method '\w scans'
_diffrn_orient_matrix_type 'CrysAlisPro convention (1999,Acta A55,543-557)'
_diffrn_orient_matrix_UB_11 0.0525356000
_diffrn_orient_matrix_UB_12 0.0091090000
_diffrn_orient_matrix_UB_13 0.0156403000
_diffrn_orient_matrix_UB_21 0.0043761000
_diffrn_orient_matrix_UB_22 -0.0339891000
_diffrn_orient_matrix_UB_23 0.0298155000
_diffrn_orient_matrix_UB_31 0.0082633000
_diffrn_orient_matrix_UB_32 -0.0400204000
_diffrn_orient_matrix_UB_33 -0.0217872000
_diffrn_radiation_monochromator mirror
_diffrn_radiation_probe x-ray
_diffrn_radiation_type 'Mo K\a'
_diffrn_radiation_wavelength 0.71073
_diffrn_reflns_av_R_equivalents 0.0479
_diffrn_reflns_av_unetI/netI 0.0275
_diffrn_reflns_Laue_measured_fraction_full 0.999
_diffrn_reflns_Laue_measured_fraction_max 0.999
_diffrn_reflns_limit_h_max 20
_diffrn_reflns_limit_h_min -20
_diffrn_reflns_limit_k_max 18
_diffrn_reflns_limit_k_min -18
_diffrn_reflns_limit_l_max 26
_diffrn_reflns_limit_l_min -26
_diffrn_reflns_number 77564
_diffrn_reflns_point_group_measured_fraction_full 0.999
_diffrn_reflns_point_group_measured_fraction_max 0.999
_diffrn_reflns_theta_full 25.242
_diffrn_reflns_theta_max 30.080
_diffrn_reflns_theta_min 2.700
_diffrn_source 'micro-focus sealed X-ray tube'
_diffrn_source_type 'SuperNova (Mo) X-ray Source'
_exptl_absorpt_coefficient_mu 8.812
_exptl_absorpt_correction_T_max 0.841
_exptl_absorpt_correction_T_min 0.507
_exptl_absorpt_correction_type gaussian
_exptl_absorpt_process_details
;
CrysAlisPro 1.171.38.41 (Rigaku Oxford Diffraction, 2015)
Numerical absorption correction based on gaussian integration over
            a multifaceted crystal model
Empirical absorption correction using spherical harmonics,
 implemented in SCALE3 ABSPACK scaling algorithm.
;
_exptl_crystal_colour 'clear yellow'
_exptl_crystal_colour_lustre clear
_exptl_crystal_colour_primary yellow
_exptl_crystal_density_diffrn 1.917
_exptl_crystal_description fragment
_exptl_crystal_F_000 1844
_exptl_crystal_size_max 0.112
_exptl_crystal_size_mid 0.069
_exptl_crystal_size_min 0.021
_refine_diff_density_max 1.917
_refine_diff_density_min -0.933
_refine_diff_density_rms 0.139
_refine_ls_extinction_method none
_refine_ls_goodness_of_fit_ref 1.026
_refine_ls_hydrogen_treatment constr
_refine_ls_matrix_type full
_refine_ls_number_parameters 443
_refine_ls_number_reflns 9849
_refine_ls_number_restraints 0
_refine_ls_restrained_S_all 1.026
_refine_ls_R_factor_all 0.0392
_refine_ls_R_factor_gt 0.0267
_refine_ls_shift/su_max 0.002
_refine_ls_shift/su_mean 0.000
_refine_ls_structure_factor_coef Fsqd
_refine_ls_weighting_details 'w=1/[\s^2^(Fo^2^)+(0.0271P)^2^+6.4550P] where P=(Fo^2^+2Fc^2^)/3'
_refine_ls_weighting_scheme calc
_refine_ls_wR_factor_gt 0.0570
_refine_ls_wR_factor_ref 0.0617
_reflns_Friedel_coverage 0.000
_reflns_number_gt 8202
_reflns_number_total 9849
_reflns_threshold_expression 'I > 2\s(I)'
_cod_data_source_file c8dt04783a2.cif
_cod_data_source_block compound4
_cod_depositor_comments 'Adding full bibliography for 7049167--7049169.cif.'
_cod_original_cell_volume 3355.24(13)
_cod_database_code 7049169
_chemical_oxdiff_formula 'C85 H66 Au4 P2'
_reflns_odcompleteness_completeness 99.85
_reflns_odcompleteness_iscentric 1
_reflns_odcompleteness_theta 26.32
_olex2_date_sample_data_collection 2016-04-16
_olex2_submission_special_instructions 'No special instructions were received'
_oxdiff_exptl_absorpt_empirical_details
;
Empirical correction (ABSPACK) includes:
- Absorption correction using spherical harmonics
- Frame scaling
- Detector area scaling
;
_oxdiff_exptl_absorpt_empirical_full_max 1.714
_oxdiff_exptl_absorpt_empirical_full_min 0.700
_shelx_space_group_comment
;
The symmetry employed for this shelxl refinement is uniquely defined
by the following loop, which should always be used as a source of
symmetry information in preference to the above space-group names.
They are only intended as comments.
;
_shelxl_version_number 2014-3

loop_
_space_group_symop_operation_xyz
'x, y, z'
'-x, y+1/2, -z+1/2'
'-x, -y, -z'
'x, -y-1/2, z-1/2'

loop_
_atom_site_label
_atom_site_type_symbol
_atom_site_fract_x
_atom_site_fract_y
_atom_site_fract_z
_atom_site_U_iso_or_equiv
_atom_site_adp_type
_atom_site_occupancy
_atom_site_site_symmetry_order
_atom_site_calc_flag
_atom_site_refinement_flags_posn
_atom_site_refinement_flags_adp
_atom_site_refinement_flags_occupancy
_atom_site_disorder_assembly
_atom_site_disorder_group
Au1 Au 0.53204(2) 0.49633(2) 0.38678(2) 0.01994(4) Uani 1 1 d . . . . .
Au2 Au 0.62698(2) 0.36137(2) 0.50931(2) 0.02465(4) Uani 1 1 d . . . . .
P1 P 0.76617(7) 0.38099(7) 0.61348(5) 0.02471(19) Uani 1 1 d . . . . .
C1 C 0.4353(3) 0.1634(2) 0.38518(18) 0.0199(6) Uani 1 1 d . . . . .
C2 C 0.4089(3) 0.1158(2) 0.44375(18) 0.0192(6) Uani 1 1 d . . . . .
C3 C 0.4154(3) 0.1658(2) 0.51006(18) 0.0191(6) Uani 1 1 d . . . . .
H3 H 0.4358 0.2342 0.5165 0.023 Uiso 1 1 calc R U . . .
C4 C 0.3926(2) 0.1177(2) 0.56683(18) 0.0181(6) Uani 1 1 d . . . . .
C5 C 0.3961(3) 0.1711(3) 0.63442(18) 0.0204(6) Uani 1 1 d . . . . .
C6 C 0.3769(3) 0.1195(3) 0.69087(19) 0.0235(7) Uani 1 1 d . . . . .
H6 H 0.3792 0.1540 0.7353 0.028 Uiso 1 1 calc R U . . .
C7 C 0.3535(3) 0.0152(3) 0.6831(2) 0.0258(7) Uani 1 1 d . . . . .
H7 H 0.3425 -0.0194 0.7232 0.031 Uiso 1 1 calc R U . . .
C8 C 0.3467(3) -0.0360(3) 0.6195(2) 0.0257(7) Uani 1 1 d . . . . .
H8 H 0.3300 -0.1054 0.6154 0.031 Uiso 1 1 calc R U . . .
C9 C 0.3644(3) 0.0134(3) 0.5590(2) 0.0215(7) Uani 1 1 d . . . . .
C10 C 0.3561(3) -0.0359(3) 0.4918(2) 0.0236(7) Uani 1 1 d . . . . .
H10 H 0.3367 -0.1046 0.4859 0.028 Uiso 1 1 calc R U . . .
C11 C 0.3756(3) 0.0129(2) 0.43287(19) 0.0210(7) Uani 1 1 d . . . . .
C12 C 0.3656(3) -0.0361(3) 0.3635(2) 0.0262(7) Uani 1 1 d . . . . .
H12 H 0.3426 -0.1036 0.3554 0.031 Uiso 1 1 calc R U . . .
C13 C 0.3884(3) 0.0125(3) 0.3089(2) 0.0253(7) Uani 1 1 d . . . . .
H13 H 0.3794 -0.0209 0.2626 0.030 Uiso 1 1 calc R U . . .
C14 C 0.4255(3) 0.1123(3) 0.31985(19) 0.0237(7) Uani 1 1 d . . . . .
H14 H 0.4437 0.1442 0.2818 0.028 Uiso 1 1 calc R U . . .
C15 C 0.4736(3) 0.2645(3) 0.39599(17) 0.0208(7) Uani 1 1 d . . . . .
C16 C 0.5026(3) 0.3513(3) 0.40287(19) 0.0238(7) Uani 1 1 d . . . . .
C17 C 0.4187(2) 0.2758(3) 0.63823(17) 0.0195(6) Uani 1 1 d . . . . .
C18 C 0.4373(3) 0.3635(3) 0.63104(18) 0.0217(7) Uani 1 1 d . . . . .
C19A C 0.8788(3) 0.3544(3) 0.5928(2) 0.0286(11) Uani 0.853(15) 1 d G . P A 1
C20A C 0.8968(3) 0.2572(4) 0.5742(3) 0.0346(12) Uani 0.853(15) 1 d G . P A 1
H20A H 0.8515 0.2047 0.5738 0.042 Uiso 0.853(15) 1 calc R U P A 1
C21A C 0.9810(3) 0.2368(4) 0.5560(3) 0.0471(16) Uani 0.853(15) 1 d G . P A 1
H21A H 0.9933 0.1703 0.5433 0.057 Uiso 0.853(15) 1 calc R U P A 1
C22A C 1.0474(3) 0.3136(5) 0.5566(3) 0.053(2) Uani 0.853(15) 1 d G . P A 1
C23A C 1.0294(4) 0.4109(4) 0.5753(5) 0.057(2) Uani 0.853(15) 1 d G . P A 1
H23A H 1.0747 0.4634 0.5757 0.068 Uiso 0.853(15) 1 calc R U P A 1
C24A C 0.9451(3) 0.4313(3) 0.5934(4) 0.0425(15) Uani 0.853(15) 1 d G . P A 1
H24A H 0.9329 0.4978 0.6062 0.051 Uiso 0.853(15) 1 calc R U P A 1
C25A C 1.1409(6) 0.2908(10) 0.5384(6) 0.085(4) Uani 0.853(15) 1 d . . P A 1
H25A H 1.1420 0.2193 0.5265 0.128 Uiso 0.853(15) 1 calc R U P A 1
H25B H 1.1398 0.3310 0.4948 0.128 Uiso 0.853(15) 1 calc R U P A 1
H25C H 1.2011 0.3075 0.5822 0.128 Uiso 0.853(15) 1 calc R U P A 1
C19B C 0.8880(17) 0.371(2) 0.5998(16) 0.0286(11) Uani 0.147(15) 1 d G . P A 2
C20B C 0.900(2) 0.287(3) 0.5604(15) 0.0346(12) Uani 0.147(15) 1 d G . P A 2
H20B H 0.8475 0.2394 0.5419 0.042 Uiso 0.147(15) 1 calc R U P A 2
C21B C 0.990(2) 0.273(3) 0.5481(16) 0.0471(16) Uani 0.147(15) 1 d G . P A 2
H21B H 0.9981 0.2156 0.5212 0.057 Uiso 0.147(15) 1 calc R U P A 2
C22B C 1.067(2) 0.343(3) 0.5751(19) 0.053(2) Uani 0.147(15) 1 d G . P A 2
C23B C 1.055(2) 0.427(2) 0.614(2) 0.057(2) Uani 0.147(15) 1 d G . P A 2
H23B H 1.1075 0.4747 0.6330 0.068 Uiso 0.147(15) 1 calc R U P A 2
C24B C 0.965(2) 0.4410(19) 0.627(2) 0.0425(15) Uani 0.147(15) 1 d G . P A 2
H24B H 0.9568 0.4984 0.6537 0.051 Uiso 0.147(15) 1 calc R U P A 2
C25B C 1.174(4) 0.329(7) 0.562(4) 0.085(4) Uani 0.147(15) 1 d . . P A 2
H25D H 1.2184 0.3857 0.5853 0.128 Uiso 0.147(15) 1 calc R U P A 2
H25E H 1.2060 0.2662 0.5859 0.128 Uiso 0.147(15) 1 calc R U P A 2
H25F H 1.1615 0.3270 0.5080 0.128 Uiso 0.147(15) 1 calc R U P A 2
C26 C 0.7818(3) 0.5086(3) 0.6489(2) 0.0306(8) Uani 1 1 d . . . . .
C27 C 0.8333(4) 0.5297(4) 0.7248(3) 0.0458(11) Uani 1 1 d . . . . .
H27 H 0.8560 0.4760 0.7599 0.055 Uiso 1 1 calc R U . . .
C28 C 0.8519(4) 0.6274(4) 0.7500(3) 0.0477(12) Uani 1 1 d . . . . .
H28 H 0.8873 0.6400 0.8022 0.057 Uiso 1 1 calc R U . . .
C29 C 0.8201(3) 0.7072(3) 0.7008(3) 0.0394(10) Uani 1 1 d . . . . .
C30 C 0.7698(3) 0.6860(3) 0.6249(3) 0.0373(9) Uani 1 1 d . . . . .
H30 H 0.7490 0.7399 0.5899 0.045 Uiso 1 1 calc R U . . .
C31 C 0.7491(3) 0.5887(3) 0.5990(2) 0.0322(8) Uani 1 1 d . . . . .
H31 H 0.7125 0.5764 0.5469 0.039 Uiso 1 1 calc R U . . .
C32 C 0.8378(4) 0.8144(4) 0.7284(3) 0.0570(14) Uani 1 1 d . . . . .
H32A H 0.7956 0.8296 0.7579 0.085 Uiso 1 1 calc R U . . .
H32B H 0.8206 0.8599 0.6849 0.085 Uiso 1 1 calc R U . . .
H32C H 0.9088 0.8233 0.7602 0.085 Uiso 1 1 calc R U . . .
C33 C 0.7746(3) 0.3022(3) 0.69355(19) 0.0232(7) Uani 1 1 d . . . . .
C34 C 0.8633(3) 0.2563(3) 0.7395(2) 0.0351(9) Uani 1 1 d . . . . .
H34 H 0.9227 0.2628 0.7282 0.042 Uiso 1 1 calc R U . . .
C35 C 0.8648(3) 0.2011(4) 0.8019(2) 0.0400(10) Uani 1 1 d . . . . .
H35 H 0.9255 0.1697 0.8329 0.048 Uiso 1 1 calc R U . . .
C36 C 0.7788(3) 0.1908(3) 0.8200(2) 0.0298(8) Uani 1 1 d . . . . .
C37 C 0.6910(3) 0.2367(3) 0.7734(2) 0.0251(7) Uani 1 1 d . . . . .
H37 H 0.6316 0.2305 0.7848 0.030 Uiso 1 1 calc R U . . .
C38 C 0.6882(3) 0.2912(3) 0.71090(19) 0.0218(7) Uani 1 1 d . . . . .
H38 H 0.6271 0.3214 0.6795 0.026 Uiso 1 1 calc R U . . .
C39 C 0.7805(4) 0.1315(4) 0.8878(3) 0.0479(12) Uani 1 1 d . . . . .
H39A H 0.7535 0.0641 0.8718 0.072 Uiso 1 1 calc R U . . .
H39B H 0.7393 0.1656 0.9122 0.072 Uiso 1 1 calc R U . . .
H39C H 0.8499 0.1261 0.9237 0.072 Uiso 1 1 calc R U . . .
C41 C -0.0225(13) -0.0162(14) 0.5487(9) 0.059(5) Uani 0.5 1 d . . P B -1
C42 C -0.1008(11) 0.0132(12) 0.4826(8) 0.052(3) Uani 0.5 1 d . . P B -1
H42 H -0.1686 0.0044 0.4787 0.062 Uiso 0.5 1 calc R U P B -1
C43 C -0.0803(10) 0.0550(13) 0.4226(7) 0.058(4) Uani 0.5 1 d . . P B -1
H43 H -0.1332 0.0778 0.3786 0.070 Uiso 0.5 1 calc R U P B -1
C44 C 0.0186(12) 0.0625(15) 0.4284(9) 0.062(5) Uani 0.5 1 d . . P B -1
H44 H 0.0338 0.0863 0.3865 0.074 Uiso 0.5 1 calc R U P B -1
C45 C 0.0957(10) 0.0360(13) 0.4940(9) 0.060(4) Uani 0.5 1 d . . P B -1
H45 H 0.1636 0.0456 0.4983 0.072 Uiso 0.5 1 calc R U P B -1
C46 C 0.0745(11) -0.0043(13) 0.5533(8) 0.062(4) Uani 0.5 1 d . . P B -1
H46 H 0.1280 -0.0240 0.5980 0.074 Uiso 0.5 1 calc R U P B -1
C47 C -0.0498(11) -0.0596(13) 0.6138(6) 0.078(4) Uani 0.5 1 d . . P B -1
H47A H -0.0296 -0.0123 0.6562 0.116 Uiso 0.5 1 calc R U P B -1
H47B H -0.0146 -0.1236 0.6302 0.116 Uiso 0.5 1 calc R U P B -1
H47C H -0.1226 -0.0708 0.5966 0.116 Uiso 0.5 1 calc R U P B -1

loop_
_atom_site_aniso_label
_atom_site_aniso_U_11
_atom_site_aniso_U_22
_atom_site_aniso_U_33
_atom_site_aniso_U_23
_atom_site_aniso_U_13
_atom_site_aniso_U_12
Au1 0.02483(7) 0.01645(6) 0.01634(6) 0.00012(5) 0.00479(5) -0.00314(5)
Au2 0.02520(7) 0.02773(7) 0.01914(6) 0.00688(5) 0.00574(5) 0.00154(5)
P1 0.0236(4) 0.0284(5) 0.0210(4) 0.0068(4) 0.0068(3) 0.0013(4)
C1 0.0242(17) 0.0180(15) 0.0159(14) -0.0009(12) 0.0053(12) -0.0017(12)
C2 0.0249(17) 0.0145(15) 0.0171(15) 0.0012(12) 0.0062(12) -0.0018(12)
C3 0.0239(17) 0.0157(15) 0.0158(14) 0.0015(12) 0.0047(12) -0.0008(12)
C4 0.0205(16) 0.0154(15) 0.0171(14) 0.0021(12) 0.0050(12) -0.0005(12)
C5 0.0206(16) 0.0219(16) 0.0178(15) 0.0033(13) 0.0059(12) -0.0017(13)
C6 0.0299(19) 0.0240(17) 0.0173(15) 0.0034(13) 0.0095(14) -0.0017(14)
C7 0.0314(19) 0.0256(19) 0.0225(17) 0.0070(14) 0.0121(15) -0.0028(14)
C8 0.032(2) 0.0180(16) 0.0290(18) 0.0034(14) 0.0128(15) -0.0008(14)
C9 0.0209(17) 0.0190(16) 0.0245(17) 0.0026(13) 0.0080(13) -0.0007(12)
C10 0.0293(19) 0.0136(15) 0.0275(17) 0.0003(13) 0.0098(15) 0.0007(13)
C11 0.0239(17) 0.0154(15) 0.0217(16) -0.0016(12) 0.0056(13) -0.0013(12)
C12 0.032(2) 0.0179(16) 0.0246(17) -0.0042(14) 0.0060(15) -0.0012(14)
C13 0.0310(19) 0.0219(17) 0.0212(16) -0.0068(13) 0.0073(14) 0.0012(14)
C14 0.0296(19) 0.0226(17) 0.0173(15) -0.0006(13) 0.0067(13) -0.0002(14)
C15 0.0273(17) 0.0217(16) 0.0126(13) 0.0036(12) 0.0062(12) 0.0015(13)
C16 0.0281(18) 0.0241(18) 0.0182(15) -0.0016(13) 0.0073(13) -0.0043(14)
C17 0.0229(16) 0.0211(16) 0.0137(14) -0.0005(12) 0.0056(12) -0.0007(13)
C18 0.0263(17) 0.0226(17) 0.0148(14) -0.0011(13) 0.0059(13) -0.0011(13)
C19A 0.022(2) 0.037(3) 0.025(2) 0.0126(19) 0.0059(16) 0.0017(18)
C20A 0.031(2) 0.045(3) 0.030(3) 0.015(2) 0.0143(19) 0.009(2)
C21A 0.040(3) 0.066(5) 0.038(3) 0.017(3) 0.017(2) 0.017(3)
C22A 0.032(3) 0.089(5) 0.041(3) 0.032(3) 0.018(3) 0.012(3)
C23A 0.031(3) 0.070(4) 0.070(5) 0.034(4) 0.019(3) 0.001(3)
C24A 0.027(3) 0.050(3) 0.047(4) 0.019(3) 0.009(3) -0.005(2)
C25A 0.036(5) 0.143(11) 0.088(7) 0.048(7) 0.036(5) 0.031(5)
C19B 0.022(2) 0.037(3) 0.025(2) 0.0126(19) 0.0059(16) 0.0017(18)
C20B 0.031(2) 0.045(3) 0.030(3) 0.015(2) 0.0143(19) 0.009(2)
C21B 0.040(3) 0.066(5) 0.038(3) 0.017(3) 0.017(2) 0.017(3)
C22B 0.032(3) 0.089(5) 0.041(3) 0.032(3) 0.018(3) 0.012(3)
C23B 0.031(3) 0.070(4) 0.070(5) 0.034(4) 0.019(3) 0.001(3)
C24B 0.027(3) 0.050(3) 0.047(4) 0.019(3) 0.009(3) -0.005(2)
C25B 0.036(5) 0.143(11) 0.088(7) 0.048(7) 0.036(5) 0.031(5)
C26 0.033(2) 0.029(2) 0.0270(18) 0.0034(15) 0.0080(16) -0.0020(16)
C27 0.062(3) 0.039(2) 0.029(2) 0.0057(19) 0.007(2) -0.009(2)
C28 0.057(3) 0.042(3) 0.037(2) -0.001(2) 0.008(2) -0.008(2)
C29 0.032(2) 0.036(2) 0.048(3) -0.004(2) 0.0121(19) -0.0008(18)
C30 0.033(2) 0.031(2) 0.044(2) 0.0072(18) 0.0085(18) 0.0051(17)
C31 0.0251(19) 0.036(2) 0.034(2) 0.0079(17) 0.0084(16) 0.0046(16)
C32 0.045(3) 0.039(3) 0.074(4) -0.012(3) 0.005(3) 0.005(2)
C33 0.0276(18) 0.0229(17) 0.0191(15) 0.0044(13) 0.0087(13) -0.0016(14)
C34 0.0216(18) 0.052(3) 0.032(2) 0.0170(19) 0.0094(15) 0.0028(17)
C35 0.024(2) 0.058(3) 0.032(2) 0.021(2) 0.0036(16) 0.0070(19)
C36 0.033(2) 0.033(2) 0.0222(17) 0.0045(15) 0.0084(15) -0.0054(16)
C37 0.0291(18) 0.0232(17) 0.0266(17) -0.0090(14) 0.0144(15) -0.0056(14)
C38 0.0235(17) 0.0177(16) 0.0244(16) -0.0023(13) 0.0089(13) 0.0015(13)
C39 0.045(3) 0.067(3) 0.031(2) 0.016(2) 0.013(2) -0.006(2)
C41 0.038(7) 0.094(13) 0.034(7) -0.009(7) 0.002(6) 0.023(8)
C42 0.033(6) 0.086(11) 0.034(7) -0.004(6) 0.009(5) 0.011(7)
C43 0.030(6) 0.110(14) 0.028(6) -0.012(6) 0.001(5) 0.007(7)
C44 0.039(7) 0.108(15) 0.042(9) -0.020(8) 0.018(7) -0.008(9)
C45 0.025(6) 0.090(12) 0.058(9) -0.012(7) 0.006(6) 0.012(7)
C46 0.032(6) 0.108(14) 0.031(7) -0.010(7) -0.005(5) 0.020(8)
C47 0.075(9) 0.114(12) 0.035(6) 0.017(7) 0.008(6) -0.001(8)

loop_
_atom_type_symbol
_atom_type_description
_atom_type_scat_dispersion_real
_atom_type_scat_dispersion_imag
_atom_type_scat_source
C C 0.0033 0.0016 'International Tables Vol C Tables 4.2.6.8 and 6.1.1.4'
H H 0.0000 0.0000 'International Tables Vol C Tables 4.2.6.8 and 6.1.1.4'
Au Au -2.0133 8.8022 'International Tables Vol C Tables 4.2.6.8 and 6.1.1.4'
P P 0.1023 0.0942 'International Tables Vol C Tables 4.2.6.8 and 6.1.1.4'

loop_
_exptl_crystal_face_index_h
_exptl_crystal_face_index_k
_exptl_crystal_face_index_l
_exptl_crystal_face_perp_dist
-2 0 0 0.0104
-4 9 11 0.0328
4 -9 -11 0.0328
2 0 0 0.0104
4 -11 11 0.0187
0 11 -4 0.0451

loop_
_geom_angle_atom_site_label_1
_geom_angle_atom_site_label_2
_geom_angle_atom_site_label_3
_geom_angle
_geom_angle_site_symmetry_1
_geom_angle_site_symmetry_3
C16 Au1 Au2 48.80(10) . .
C18 Au1 Au2 131.59(10) 3_666 .
C18 Au1 C16 178.30(14) 3_666 .
P1 Au2 Au1 130.38(3) . .
C16 Au2 Au1 44.83(9) . .
C16 Au2 P1 173.64(10) . .
C19A P1 Au2 110.81(14) . .
C19B P1 Au2 116.3(9) . .
C26 P1 Au2 112.65(13) . .
C26 P1 C19A 105.2(2) . .
C26 P1 C19B 97.0(10) . .
C26 P1 C33 105.69(17) . .
C33 P1 Au2 115.98(12) . .
C33 P1 C19A 105.71(18) . .
C33 P1 C19B 107.1(8) . .
C14 C1 C2 120.4(3) . .
C14 C1 C15 120.0(3) . .
C15 C1 C2 119.5(3) . .
C3 C2 C1 122.2(3) . .
C3 C2 C11 119.6(3) . .
C11 C2 C1 118.2(3) . .
C2 C3 H3 119.3 . .
C4 C3 C2 121.4(3) . .
C4 C3 H3 119.3 . .
C3 C4 C5 121.1(3) . .
C3 C4 C9 120.0(3) . .
C9 C4 C5 118.9(3) . .
C6 C5 C4 119.3(3) . .
C6 C5 C17 123.4(3) . .
C17 C5 C4 117.3(3) . .
C5 C6 H6 119.7 . .
C5 C6 C7 120.6(3) . .
C7 C6 H6 119.7 . .
C6 C7 H7 119.3 . .
C8 C7 C6 121.4(3) . .
C8 C7 H7 119.3 . .
C7 C8 H8 119.7 . .
C7 C8 C9 120.6(3) . .
C9 C8 H8 119.7 . .
C8 C9 C4 119.1(3) . .
C10 C9 C4 118.4(3) . .
C10 C9 C8 122.5(3) . .
C9 C10 H10 118.9 . .
C9 C10 C11 122.2(3) . .
C11 C10 H10 118.9 . .
C10 C11 C2 118.4(3) . .
C10 C11 C12 122.7(3) . .
C12 C11 C2 118.9(3) . .
C11 C12 H12 119.5 . .
C13 C12 C11 120.9(3) . .
C13 C12 H12 119.5 . .
C12 C13 H13 119.5 . .
C12 C13 C14 121.0(3) . .
C14 C13 H13 119.5 . .
C1 C14 C13 120.4(3) . .
C1 C14 H14 119.8 . .
C13 C14 H14 119.8 . .
C16 C15 C1 177.4(4) . .
Au1 C16 Au2 86.37(13) . .
C15 C16 Au1 166.0(3) . .
C15 C16 Au2 106.9(3) . .
C18 C17 C5 170.8(3) . .
C17 C18 Au1 176.5(3) . 3_666
C20A C19A P1 119.6(2) . .
C20A C19A C24A 120.0 . .
C24A C19A P1 120.4(2) . .
C19A C20A H20A 120.0 . .
C19A C20A C21A 120.0 . .
C21A C20A H20A 120.0 . .
C20A C21A H21A 120.0 . .
C20A C21A C22A 120.0 . .
C22A C21A H21A 120.0 . .
C21A C22A C25A 120.0(5) . .
C23A C22A C21A 120.0 . .
C23A C22A C25A 120.0(5) . .
C22A C23A H23A 120.0 . .
C24A C23A C22A 120.0 . .
C24A C23A H23A 120.0 . .
C19A C24A H24A 120.0 . .
C23A C24A C19A 120.0 . .
C23A C24A H24A 120.0 . .
C22A C25A H25A 109.5 . .
C22A C25A H25B 109.5 . .
C22A C25A H25C 109.5 . .
H25A C25A H25B 109.5 . .
H25A C25A H25C 109.5 . .
H25B C25A H25C 109.5 . .
C20B C19B P1 116.0(16) . .
C20B C19B C24B 120.0 . .
C24B C19B P1 124.0(16) . .
C19B C20B H20B 120.0 . .
C21B C20B C19B 120.0 . .
C21B C20B H20B 120.0 . .
C20B C21B H21B 120.0 . .
C20B C21B C22B 120.0 . .
C22B C21B H21B 120.0 . .
C21B C22B C23B 120.0 . .
C21B C22B C25B 122(4) . .
C23B C22B C25B 118(4) . .
C22B C23B H23B 120.0 . .
C22B C23B C24B 120.0 . .
C24B C23B H23B 120.0 . .
C19B C24B H24B 120.0 . .
C23B C24B C19B 120.0 . .
C23B C24B H24B 120.0 . .
C22B C25B H25D 109.5 . .
C22B C25B H25E 109.5 . .
C22B C25B H25F 109.5 . .
H25D C25B H25E 109.5 . .
H25D C25B H25F 109.5 . .
H25E C25B H25F 109.5 . .
C27 C26 P1 121.5(3) . .
C31 C26 P1 120.1(3) . .
C31 C26 C27 118.2(4) . .
C26 C27 H27 119.5 . .
C28 C27 C26 120.9(4) . .
C28 C27 H27 119.5 . .
C27 C28 H28 119.4 . .
C27 C28 C29 121.2(4) . .
C29 C28 H28 119.4 . .
C28 C29 C30 117.8(4) . .
C28 C29 C32 121.4(4) . .
C30 C29 C32 120.8(4) . .
C29 C30 H30 119.1 . .
C31 C30 C29 121.8(4) . .
C31 C30 H30 119.1 . .
C26 C31 H31 120.0 . .
C30 C31 C26 120.1(4) . .
C30 C31 H31 120.0 . .
C29 C32 H32A 109.5 . .
C29 C32 H32B 109.5 . .
C29 C32 H32C 109.5 . .
H32A C32 H32B 109.5 . .
H32A C32 H32C 109.5 . .
H32B C32 H32C 109.5 . .
C34 C33 P1 123.3(3) . .
C34 C33 C38 119.2(3) . .
C38 C33 P1 117.5(3) . .
C33 C34 H34 120.1 . .
C35 C34 C33 119.8(4) . .
C35 C34 H34 120.1 . .
C34 C35 H35 119.4 . .
C34 C35 C36 121.2(4) . .
C36 C35 H35 119.4 . .
C35 C36 C39 121.2(4) . .
C37 C36 C35 118.2(3) . .
C37 C36 C39 120.6(4) . .
C36 C37 H37 119.4 . .
C38 C37 C36 121.2(3) . .
C38 C37 H37 119.4 . .
C33 C38 H38 119.8 . .
C37 C38 C33 120.4(3) . .
C37 C38 H38 119.8 . .
C36 C39 H39A 109.5 . .
C36 C39 H39B 109.5 . .
C36 C39 H39C 109.5 . .
H39A C39 H39B 109.5 . .
H39A C39 H39C 109.5 . .
H39B C39 H39C 109.5 . .
C42 C41 C47 118.3(14) . .
C46 C41 C42 119.2(15) . .
C46 C41 C47 122.5(13) . .
C41 C42 H42 119.7 . .
C43 C42 C41 120.6(14) . .
C43 C42 H42 119.7 . .
C42 C43 H43 120.8 . .
C44 C43 C42 118.4(14) . .
C44 C43 H43 120.8 . .
C43 C44 H44 119.5 . .
C45 C44 C43 120.9(15) . .
C45 C44 H44 119.5 . .
C44 C45 H45 120.0 . .
C46 C45 C44 120.0(14) . .
C46 C45 H45 120.0 . .
C41 C46 C45 120.7(13) . .
C41 C46 H46 119.7 . .
C45 C46 H46 119.7 . .
C41 C47 H47A 109.5 . .
C41 C47 H47B 109.5 . .
C41 C47 H47C 109.5 . .
H47A C47 H47B 109.5 . .
H47A C47 H47C 109.5 . .
H47B C47 H47C 109.5 . .

loop_
_geom_bond_atom_site_label_1
_geom_bond_atom_site_label_2
_geom_bond_distance
_geom_bond_site_symmetry_2
Au1 Au2 2.86147(19) .
Au1 C16 2.021(4) .
Au1 C18 1.973(3) 3_666
Au2 P1 2.2537(10) .
Au2 C16 2.157(3) .
P1 C19A 1.819(3) .
P1 C19B 1.85(2) .
P1 C26 1.810(4) .
P1 C33 1.814(3) .
C1 C2 1.442(4) .
C1 C14 1.375(5) .
C1 C15 1.439(5) .
C2 C3 1.396(4) .
C2 C11 1.440(4) .
C3 H3 0.9500 .
C3 C4 1.388(4) .
C4 C5 1.450(5) .
C4 C9 1.439(5) .
C5 C6 1.380(5) .
C5 C17 1.426(5) .
C6 H6 0.9500 .
C6 C7 1.423(5) .
C7 H7 0.9500 .
C7 C8 1.358(5) .
C8 H8 0.9500 .
C8 C9 1.421(5) .
C9 C10 1.400(5) .
C10 H10 0.9500 .
C10 C11 1.404(5) .
C11 C12 1.429(5) .
C12 H12 0.9500 .
C12 C13 1.355(5) .
C13 H13 0.9500 .
C13 C14 1.417(5) .
C14 H14 0.9500 .
C15 C16 1.218(5) .
C17 C18 1.215(5) .
C18 Au1 1.973(3) 3_666
C19A C20A 1.3900 .
C19A C24A 1.3900 .
C20A H20A 0.9500 .
C20A C21A 1.3900 .
C21A H21A 0.9500 .
C21A C22A 1.3900 .
C22A C23A 1.3900 .
C22A C25A 1.524(9) .
C23A H23A 0.9500 .
C23A C24A 1.3900 .
C24A H24A 0.9500 .
C25A H25A 0.9800 .
C25A H25B 0.9800 .
C25A H25C 0.9800 .
C19B C20B 1.3900 .
C19B C24B 1.3900 .
C20B H20B 0.9500 .
C20B C21B 1.3900 .
C21B H21B 0.9500 .
C21B C22B 1.3900 .
C22B C23B 1.3900 .
C22B C25B 1.64(6) .
C23B H23B 0.9500 .
C23B C24B 1.3900 .
C24B H24B 0.9500 .
C25B H25D 0.9800 .
C25B H25E 0.9800 .
C25B H25F 0.9800 .
C26 C27 1.389(6) .
C26 C31 1.389(5) .
C27 H27 0.9500 .
C27 C28 1.377(7) .
C28 H28 0.9500 .
C28 C29 1.378(7) .
C29 C30 1.385(6) .
C29 C32 1.509(6) .
C30 H30 0.9500 .
C30 C31 1.379(6) .
C31 H31 0.9500 .
C32 H32A 0.9800 .
C32 H32B 0.9800 .
C32 H32C 0.9800 .
C33 C34 1.391(5) .
C33 C38 1.391(5) .
C34 H34 0.9500 .
C34 C35 1.387(5) .
C35 H35 0.9500 .
C35 C36 1.392(6) .
C36 C37 1.387(5) .
C36 C39 1.502(5) .
C37 H37 0.9500 .
C37 C38 1.378(5) .
C38 H38 0.9500 .
C39 H39A 0.9800 .
C39 H39B 0.9800 .
C39 H39C 0.9800 .
C41 C42 1.400(18) .
C41 C46 1.36(2) .
C41 C47 1.536(19) .
C42 H42 0.9500 .
C42 C43 1.390(19) .
C43 H43 0.9500 .
C43 C44 1.38(2) .
C44 H44 0.9500 .
C44 C45 1.38(2) .
C45 H45 0.9500 .
C45 C46 1.38(2) .
C46 H46 0.9500 .
C47 H47A 0.9800 .
C47 H47B 0.9800 .
C47 H47C 0.9800 .

loop_
_geom_torsion_atom_site_label_1
_geom_torsion_atom_site_label_2
_geom_torsion_atom_site_label_3
_geom_torsion_atom_site_label_4
_geom_torsion
Au2 P1 C19A C20A -66.7(3)
Au2 P1 C19A C24A 111.3(3)
Au2 P1 C19B C20B -50.2(17)
Au2 P1 C19B C24B 130.5(15)
Au2 P1 C26 C27 152.8(4)
Au2 P1 C26 C31 -32.5(4)
Au2 P1 C33 C34 139.5(3)
Au2 P1 C33 C38 -43.2(3)
P1 C19A C20A C21A 178.0(3)
P1 C19A C24A C23A -178.0(3)
P1 C19B C20B C21B -179.4(19)
P1 C19B C24B C23B 179(2)
P1 C26 C27 C28 174.5(4)
P1 C26 C31 C30 -173.6(3)
P1 C33 C34 C35 176.8(3)
P1 C33 C38 C37 -176.5(3)
C1 C2 C3 C4 -178.0(3)
C1 C2 C11 C10 175.9(3)
C1 C2 C11 C12 -2.9(5)
C2 C1 C14 C13 0.6(5)
C2 C3 C4 C5 -177.9(3)
C2 C3 C4 C9 1.8(5)
C2 C11 C12 C13 1.0(5)
C3 C2 C11 C10 -3.6(5)
C3 C2 C11 C12 177.5(3)
C3 C4 C5 C6 -177.4(3)
C3 C4 C5 C17 3.2(5)
C3 C4 C9 C8 176.5(3)
C3 C4 C9 C10 -3.0(5)
C4 C5 C6 C7 -0.1(5)
C4 C9 C10 C11 0.8(5)
C5 C4 C9 C8 -3.8(5)
C5 C4 C9 C10 176.7(3)
C5 C6 C7 C8 -1.9(6)
C6 C7 C8 C9 1.0(6)
C7 C8 C9 C4 1.9(5)
C7 C8 C9 C10 -178.7(4)
C8 C9 C10 C11 -178.7(3)
C9 C4 C5 C6 2.9(5)
C9 C4 C5 C17 -176.5(3)
C9 C10 C11 C2 2.5(5)
C9 C10 C11 C12 -178.7(3)
C10 C11 C12 C13 -177.8(4)
C11 C2 C3 C4 1.5(5)
C11 C12 C13 C14 1.8(6)
C12 C13 C14 C1 -2.6(6)
C14 C1 C2 C3 -178.3(3)
C14 C1 C2 C11 2.1(5)
C15 C1 C2 C3 2.6(5)
C15 C1 C2 C11 -176.9(3)
C15 C1 C14 C13 179.6(3)
C17 C5 C6 C7 179.2(3)
C19A P1 C19B C20B 0(5)
C19A P1 C19B C24B -179(100)
C19A P1 C26 C27 -86.4(4)
C19A P1 C26 C31 88.4(4)
C19A P1 C33 C34 16.3(4)
C19A P1 C33 C38 -166.4(3)
C19A C20A C21A C22A 0.0
C20A C19A C24A C23A 0.0
C20A C21A C22A C23A 0.0
C20A C21A C22A C25A 178.7(5)
C21A C22A C23A C24A 0.0
C22A C23A C24A C19A 0.0
C24A C19A C20A C21A 0.0
C25A C22A C23A C24A -178.7(5)
C19B P1 C19A C20A 161(6)
C19B P1 C19A C24A -21(6)
C19B P1 C26 C27 -84.9(9)
C19B P1 C26 C31 89.9(9)
C19B P1 C33 C34 7.8(11)
C19B P1 C33 C38 -174.9(11)
C19B C20B C21B C22B 0.0
C20B C19B C24B C23B 0.0
C20B C21B C22B C23B 0.0
C20B C21B C22B C25B 180(4)
C21B C22B C23B C24B 0.0
C22B C23B C24B C19B 0.0
C24B C19B C20B C21B 0.0
C25B C22B C23B C24B -180(3)
C26 P1 C19A C20A 171.3(3)
C26 P1 C19A C24A -10.7(4)
C26 P1 C19B C20B -169.7(15)
C26 P1 C19B C24B 10.9(18)
C26 P1 C33 C34 -94.9(4)
C26 P1 C33 C38 82.4(3)
C26 C27 C28 C29 0.0(8)
C27 C26 C31 C30 1.3(6)
C27 C28 C29 C30 -0.7(8)
C27 C28 C29 C32 178.3(5)
C28 C29 C30 C31 1.8(7)
C29 C30 C31 C26 -2.1(6)
C31 C26 C27 C28 -0.3(7)
C32 C29 C30 C31 -177.2(4)
C33 P1 C19A C20A 59.8(3)
C33 P1 C19A C24A -122.2(3)
C33 P1 C19B C20B 81.4(16)
C33 P1 C19B C24B -97.9(18)
C33 P1 C26 C27 25.2(4)
C33 P1 C26 C31 -160.1(3)
C33 C34 C35 C36 -0.3(7)
C34 C33 C38 C37 0.9(5)
C34 C35 C36 C37 0.5(7)
C34 C35 C36 C39 -179.6(5)
C35 C36 C37 C38 0.0(6)
C36 C37 C38 C33 -0.7(5)
C38 C33 C34 C35 -0.4(6)
C39 C36 C37 C38 -179.9(4)
C41 C42 C43 C44 3(2)
C42 C41 C46 C45 0(3)
C42 C43 C44 C45 -5(3)
C43 C44 C45 C46 4(3)
C44 C45 C46 C41 -2(3)
C46 C41 C42 C43 -1(3)
C47 C41 C42 C43 178.6(15)
C47 C41 C46 C45 -179.2(15)

loop_
_exptl_oxdiff_crystal_face_indexfrac_h
_exptl_oxdiff_crystal_face_indexfrac_k
_exptl_oxdiff_crystal_face_indexfrac_l
_exptl_oxdiff_crystal_face_x
_exptl_oxdiff_crystal_face_y
_exptl_oxdiff_crystal_face_z
-2.1674 -0.0030 -0.0166 -0.1142 -0.0099 -0.0174
-4.3792 8.6765 10.8488 0.0186 0.0094 -0.6198
4.3792 -8.6765 -10.8488 -0.0186 -0.0094 0.6198
2.1674 0.0030 0.0166 0.1142 0.0099 0.0174
4.3040 -10.8496 10.9146 0.2980 0.7130 0.2320
0.0077 10.8550 -4.3523 0.0312 -0.4987 -0.3395
